data_2108812
loop_
_publ_author_name
'Konieczny, Krzysztof A.'
'Bakowicz, Julia'
'Paliwoda, Damian'
'Warren, Mark R.'
'Ciesielski, Arkadiusz'
'Cyra\'nski, Micha\/l K.'
'Turowska-Tyrk, Ilona'

_publ_section_title
;
 Structural reasons for the formation of multicomponent products and the
 influence of high pressure
;
_journal_issue 3
_journal_name_full 'Acta Crystallographica Section B'
_journal_page_first
;
;
_journal_paper_doi 10.1107/S2052520621004492
_journal_volume 77
_journal_year 2021
_chemical_absolute_configuration syn
_chemical_formula_sum 'C31 H39 N O3'
_chemical_formula_weight 473.63
_space_group_crystal_system orthorhombic
_space_group_IT_number 19
_space_group_name_Hall 'P 2ac 2ab'
_space_group_name_H-M_alt 'P 21 21 21'
_atom_sites_solution_hydrogens mixed
_atom_sites_solution_primary direct
_atom_sites_solution_secondary difmap
_audit_creation_method SHELXL-2014/7
_cell_angle_alpha 90
_cell_angle_beta 90
_cell_angle_gamma 90
_cell_formula_units_Z 4
_cell_length_a 6.3861(5)
_cell_length_b 13.4799(10)
_cell_length_c 32.6933(17)
_cell_measurement_reflns_used 1976
_cell_measurement_temperature 299(2)
_cell_measurement_theta_max 18.7520
_cell_measurement_theta_min 1.6370
_cell_volume 2814.4(3)
_computing_cell_refinement 'CrysAlisPro (Rigaku OD, 2015)'
_computing_data_collection 'CrysAlisPro (Agilent Technologies, 2014)'
_computing_data_reduction 'CrysAlisPro (Rigaku OD, 2015)'
_computing_molecular_graphics 'ORTEP-3 for Windows (Farrugia, 2012)'
_computing_publication_material 'SHELXL 2014/7 (Sheldrick, 2015)'
_computing_structure_refinement 'SHELXL 2014/7 (Sheldrick, 2015)'
_computing_structure_solution 'SHELXT 2014/5 (Sheldrick, 2014)'
_diffrn_ambient_temperature 299(2)
_diffrn_detector_area_resol_mean 15.9718
_diffrn_measured_fraction_theta_full 0.996
_diffrn_measured_fraction_theta_max 0.997
_diffrn_measurement_device_type 'KM4 with Eos CCD'
_diffrn_measurement_method '\w scans'
_diffrn_radiation_monochromator graphite
_diffrn_radiation_source 'fine-focus sealed tube'
_diffrn_radiation_type MoK\a
_diffrn_radiation_wavelength 0.71073
_diffrn_reflns_av_R_equivalents 0.1427
_diffrn_reflns_av_unetI/netI 0.1853
_diffrn_reflns_Laue_measured_fraction_full 0.996
_diffrn_reflns_Laue_measured_fraction_max 0.997
_diffrn_reflns_limit_h_max 7
_diffrn_reflns_limit_h_min -7
_diffrn_reflns_limit_k_max 16
_diffrn_reflns_limit_k_min -14
_diffrn_reflns_limit_l_max 40
_diffrn_reflns_limit_l_min -40
_diffrn_reflns_number 25037
_diffrn_reflns_point_group_measured_fraction_full 0.985
_diffrn_reflns_point_group_measured_fraction_max 0.983
_diffrn_reflns_theta_full 25.242
_diffrn_reflns_theta_max 25.998
_diffrn_reflns_theta_min 1.634
_exptl_absorpt_coefficient_mu 0.071
_exptl_absorpt_correction_T_max 1.000
_exptl_absorpt_correction_T_min 0.86080
_exptl_absorpt_correction_type multi-scan
_exptl_absorpt_process_details 'Scale3 AbsPack (Rigaku OD, 2015)'
_exptl_crystal_colour colourless
_exptl_crystal_density_diffrn 1.118
_exptl_crystal_description block
_exptl_crystal_F_000 1024
_exptl_crystal_size_max 0.200
_exptl_crystal_size_mid 0.120
_exptl_crystal_size_min 0.100
_refine_diff_density_max 0.137
_refine_diff_density_min -0.158
_refine_diff_density_rms 0.032
_refine_ls_abs_structure_details
;
The absolute configuration was assigned to agree with that of its
precursor (S)-(-)-1-phenylethaneamine at the chiral centre C25.
;
_refine_ls_abs_structure_Flack -1.2(10)
_refine_ls_extinction_method none
_refine_ls_goodness_of_fit_ref 1.008
_refine_ls_hydrogen_treatment constr
_refine_ls_matrix_type full
_refine_ls_number_parameters 426
_refine_ls_number_reflns 5437
_refine_ls_number_restraints 511
_refine_ls_restrained_S_all 0.985
_refine_ls_R_factor_all 0.2777
_refine_ls_R_factor_gt 0.0898
_refine_ls_shift/su_max 0.000
_refine_ls_shift/su_mean 0.000
_refine_ls_structure_factor_coef Fsqd
_refine_ls_weighting_details 'w=1/[\s^2^(Fo^2^)+(0.0377P)^2^+0.5056P] where P=(Fo^2^+2Fc^2^)/3'
_refine_ls_weighting_scheme calc
_refine_ls_wR_factor_gt 0.1450
_refine_ls_wR_factor_ref 0.2103
_reflns_Friedel_coverage 0.711
_reflns_Friedel_fraction_full 0.971
_reflns_Friedel_fraction_max 0.965
_reflns_number_gt 1797
_reflns_number_total 5437
_reflns_threshold_expression 'I > 2\s(I)'
_cod_data_source_file eb5068sup1.cif
_cod_data_source_block 1050minUV
_cod_database_code 2108812
_shelx_shelxl_version_number 2014/7
_shelx_space_group_comment
;
The symmetry employed for this shelxl refinement is uniquely defined
by the following loop, which should always be used as a source of
symmetry information in preference to the above space-group names.
They are only intended as comments.
;
_shelx_estimated_absorpt_t_min 0.986
_shelx_estimated_absorpt_t_max 0.993

loop_
_space_group_symop_operation_xyz
'x, y, z'
'-x+1/2, -y, z+1/2'
'-x, y+1/2, -z+1/2'
'x+1/2, -y+1/2, -z'

loop_
_atom_site_label
_atom_site_type_symbol
_atom_site_fract_x
_atom_site_fract_y
_atom_site_fract_z
_atom_site_U_iso_or_equiv
_atom_site_adp_type
_atom_site_occupancy
_atom_site_site_symmetry_order
_atom_site_calc_flag
_atom_site_refinement_flags_posn
_atom_site_refinement_flags_adp
_atom_site_refinement_flags_occupancy
_atom_site_disorder_assembly
_atom_site_disorder_group
O1 O 1.046(5) 0.242(2) 0.6362(13) 0.083(8) Uani 0.305(4) 1 d D U P A 1
O2 O 0.6554(10) 0.6319(4) 0.51810(16) 0.0869(19) Uani 0.305(4) 1 d D U P A 1
O3 O 0.3544(11) 0.6162(5) 0.54967(17) 0.099(2) Uani 0.305(4) 1 d D U P A 1
C6 C 0.696(5) 0.1990(19) 0.6995(6) 0.064(10) Uiso 0.305(4) 1 d DG U P A 1
C1 C 0.822(6) 0.282(2) 0.6932(6) 0.064(11) Uiso 0.305(4) 1 d DG U P A 1
C2 C 0.881(6) 0.343(2) 0.7257(8) 0.070(11) Uiso 0.305(4) 1 d DG U P A 1
C3 C 0.811(6) 0.318(2) 0.7649(6) 0.078(10) Uiso 0.305(4) 1 d DG U P A 1
H3 H 0.8480 0.3589 0.7867 0.094 Uiso 0.305(4) 1 d G U P A 1
C4 C 0.688(5) 0.236(2) 0.7722(5) 0.053(8) Uiso 0.305(4) 1 d DG U P A 1
C5 C 0.631(5) 0.1784(17) 0.7391(6) 0.067(10) Uiso 0.305(4) 1 d DG U P A 1
H5 H 0.5456 0.1235 0.7435 0.080 Uiso 0.305(4) 1 d G U P A 1
C7 C 0.904(4) 0.2922(19) 0.6498(7) 0.091(11) Uiso 0.305(4) 1 d D U P A 1
C8 C 0.804(4) 0.3673(19) 0.6227(8) 0.063(11) Uiso 0.305(4) 1 d DG U P A 1
C9 C 0.924(3) 0.4103(15) 0.5924(7) 0.048(7) Uiso 0.305(4) 1 d DG U P A 1
H9 H 1.0615 0.3896 0.5885 0.057 Uiso 0.305(4) 1 d G U P A 1
C10 C 0.842(4) 0.4835(13) 0.5680(5) 0.058(8) Uiso 0.305(4) 1 d DG U P A 1
H10 H 0.9258 0.5125 0.5480 0.069 Uiso 0.305(4) 1 d G U P A 1
C11 C 0.637(4) 0.5145(10) 0.5726(5) 0.062(11) Uiso 0.305(4) 1 d DG U P A 1
C12 C 0.515(4) 0.469(2) 0.6016(9) 0.067(11) Uiso 0.305(4) 1 d DG U P A 1
H12 H 0.3749 0.4870 0.6043 0.081 Uiso 0.305(4) 1 d G U P A 1
C13 C 0.598(4) 0.397(3) 0.6268(10) 0.066(11) Uiso 0.305(4) 1 d DG U P A 1
H13 H 0.5145 0.3677 0.6468 0.079 Uiso 0.305(4) 1 d G U P A 1
C14 C 0.5391(16) 0.5922(6) 0.5448(2) 0.071(2) Uani 0.305(4) 1 d D U P A 1
C15 C 1.007(5) 0.435(2) 0.7160(12) 0.066(10) Uiso 0.305(4) 1 d D U P A 1
H15 H 1.0047 0.4381 0.6860 0.079 Uiso 0.305(4) 1 calc R U P A 1
C16 C 1.234(5) 0.430(4) 0.726(2) 0.071(15) Uiso 0.305(4) 1 d D U P A 1
H16A H 1.2901 0.3680 0.7167 0.107 Uiso 0.305(4) 1 calc R U P A 1
H16B H 1.3059 0.4836 0.7122 0.107 Uiso 0.305(4) 1 calc R U P A 1
H16C H 1.2530 0.4364 0.7548 0.107 Uiso 0.305(4) 1 calc R U P A 1
C17 C 0.902(7) 0.530(2) 0.7287(13) 0.084(13) Uiso 0.305(4) 1 d D U P A 1
H17A H 0.7561 0.5268 0.7213 0.126 Uiso 0.305(4) 1 calc R U P A 1
H17B H 0.9139 0.5375 0.7578 0.126 Uiso 0.305(4) 1 calc R U P A 1
H17C H 0.9668 0.5847 0.7152 0.126 Uiso 0.305(4) 1 calc R U P A 1
C18 C 0.628(5) 0.209(3) 0.8176(7) 0.073(10) Uiso 0.305(4) 1 d D U P A 1
H18 H 0.6462 0.1369 0.8203 0.087 Uiso 0.305(4) 1 calc R U P A 1
C19 C 0.771(7) 0.257(4) 0.8490(10) 0.066(11) Uiso 0.305(4) 1 d D U P A 1
H19A H 0.9139 0.2426 0.8424 0.098 Uiso 0.305(4) 1 calc R U P A 1
H19B H 0.7498 0.3278 0.8486 0.098 Uiso 0.305(4) 1 calc R U P A 1
H19C H 0.7387 0.2321 0.8757 0.098 Uiso 0.305(4) 1 calc R U P A 1
C20 C 0.407(6) 0.230(4) 0.8269(17) 0.124(19) Uiso 0.305(4) 1 d D U P A 1
H20A H 0.3188 0.1989 0.8069 0.186 Uiso 0.305(4) 1 calc R U P A 1
H20B H 0.3730 0.2047 0.8536 0.186 Uiso 0.305(4) 1 calc R U P A 1
H20C H 0.3841 0.3004 0.8264 0.186 Uiso 0.305(4) 1 calc R U P A 1
C21 C 0.647(5) 0.130(2) 0.6643(9) 0.073(10) Uiso 0.305(4) 1 d D U P A 1
H21 H 0.6336 0.1673 0.6388 0.087 Uiso 0.305(4) 1 calc R U P A 1
C22 C 0.815(6) 0.051(2) 0.6599(12) 0.095(13) Uiso 0.305(4) 1 d D U P A 1
H22A H 0.7804 0.0077 0.6374 0.142 Uiso 0.305(4) 1 calc R U P A 1
H22B H 0.9478 0.0816 0.6548 0.142 Uiso 0.305(4) 1 calc R U P A 1
H22C H 0.8228 0.0122 0.6846 0.142 Uiso 0.305(4) 1 calc R U P A 1
C23 C 0.435(5) 0.076(3) 0.6748(13) 0.084(11) Uiso 0.305(4) 1 d D U P A 1
H23A H 0.3994 0.0314 0.6531 0.126 Uiso 0.305(4) 1 calc R U P A 1
H23B H 0.4504 0.0399 0.6999 0.126 Uiso 0.305(4) 1 calc R U P A 1
H23C H 0.3266 0.1249 0.6778 0.126 Uiso 0.305(4) 1 calc R U P A 1
O1D O 1.098(4) 0.271(2) 0.6404(11) 0.074(9) Uani 0.356(4) 1 d D U P B 2
O2D O 0.6554(10) 0.6319(4) 0.51810(16) 0.0869(19) Uani 0.356(4) 1 d D U P B 2
O3D O 0.3544(11) 0.6162(5) 0.54967(17) 0.099(2) Uani 0.356(4) 1 d D U P B 2
C1D C 0.810(5) 0.280(2) 0.6910(6) 0.067(10) Uiso 0.356(4) 1 d D U P B 2
C2D C 0.885(5) 0.3469(19) 0.7181(7) 0.061(8) Uiso 0.356(4) 1 d D U P B 2
C3D C 0.839(5) 0.337(2) 0.7596(7) 0.066(8) Uiso 0.356(4) 1 d D U P B 2
H3D H 0.9015 0.3793 0.7784 0.079 Uiso 0.356(4) 1 calc R U P B 2
C4D C 0.698(5) 0.263(2) 0.7734(7) 0.075(9) Uiso 0.356(4) 1 d D U P B 2
C5D C 0.612(6) 0.200(2) 0.7439(7) 0.069(9) Uiso 0.356(4) 1 d D U P B 2
H5D H 0.5180 0.1510 0.7520 0.083 Uiso 0.356(4) 1 calc R U P B 2
C6D C 0.665(6) 0.208(2) 0.7028(7) 0.067(10) Uiso 0.356(4) 1 d D U P B 2
C7D C 0.871(4) 0.2723(16) 0.6448(6) 0.077(8) Uiso 0.356(4) 1 d D U P B 2
C9D C 0.886(5) 0.386(2) 0.5836(8) 0.071(8) Uiso 0.356(4) 1 d D U P B 2
H9D H 1.0109 0.3556 0.5759 0.085 Uiso 0.356(4) 1 calc R U P B 2
C8D C 0.782(4) 0.3576(18) 0.6189(8) 0.060(9) Uiso 0.356(4) 1 d D U P B 2
C13D C 0.600(5) 0.403(3) 0.6287(11) 0.063(10) Uiso 0.356(4) 1 d D U P B 2
H13D H 0.5311 0.3837 0.6525 0.076 Uiso 0.356(4) 1 calc R U P B 2
C12D C 0.511(4) 0.477(3) 0.6055(10) 0.066(10) Uiso 0.356(4) 1 d D U P B 2
H12D H 0.3851 0.5060 0.6133 0.079 Uiso 0.356(4) 1 calc R U P B 2
C11D C 0.614(4) 0.5079(14) 0.5694(7) 0.057(9) Uiso 0.356(4) 1 d D U P B 2
C10D C 0.799(4) 0.460(2) 0.5602(7) 0.055(7) Uiso 0.356(4) 1 d D U P B 2
H10D H 0.8692 0.4793 0.5366 0.066 Uiso 0.356(4) 1 calc R U P B 2
C14D C 0.5391(16) 0.5922(6) 0.5448(2) 0.071(2) Uani 0.356(4) 1 d D U P B 2
C15D C 1.043(4) 0.4270(19) 0.7059(10) 0.077(9) Uiso 0.356(4) 1 d D U P B 2
H15D H 1.0703 0.4216 0.6764 0.093 Uiso 0.356(4) 1 calc R U P B 2
C16D C 1.241(5) 0.407(3) 0.7282(16) 0.094(15) Uiso 0.356(4) 1 d D U P B 2
H16D H 1.3431 0.4562 0.7211 0.141 Uiso 0.356(4) 1 calc R U P B 2
H16E H 1.2151 0.4091 0.7571 0.141 Uiso 0.356(4) 1 calc R U P B 2
H16F H 1.2923 0.3424 0.7209 0.141 Uiso 0.356(4) 1 calc R U P B 2
C17D C 0.941(7) 0.528(2) 0.7144(15) 0.087(13) Uiso 0.356(4) 1 d D U P B 2
H17D H 0.8144 0.5339 0.6986 0.131 Uiso 0.356(4) 1 calc R U P B 2
H17E H 0.9075 0.5331 0.7430 0.131 Uiso 0.356(4) 1 calc R U P B 2
H17F H 1.0355 0.5802 0.7069 0.131 Uiso 0.356(4) 1 calc R U P B 2
C18D C 0.626(5) 0.240(3) 0.8175(7) 0.101(11) Uiso 0.356(4) 1 d D U P B 2
H18D H 0.6017 0.1698 0.8117 0.121 Uiso 0.356(4) 1 calc R U P B 2
C19D C 0.777(6) 0.219(2) 0.8508(8) 0.095(13) Uiso 0.356(4) 1 d D U P B 2
H19D H 0.9135 0.2085 0.8394 0.142 Uiso 0.356(4) 1 calc R U P B 2
H19E H 0.7811 0.2740 0.8694 0.142 Uiso 0.356(4) 1 calc R U P B 2
H19F H 0.7337 0.1604 0.8653 0.142 Uiso 0.356(4) 1 calc R U P B 2
C20D C 0.404(5) 0.259(4) 0.8272(13) 0.087(13) Uiso 0.356(4) 1 d D U P B 2
H20D H 0.3276 0.2713 0.8024 0.131 Uiso 0.356(4) 1 calc R U P B 2
H20E H 0.3455 0.2020 0.8407 0.131 Uiso 0.356(4) 1 calc R U P B 2
H20F H 0.3929 0.3156 0.8449 0.131 Uiso 0.356(4) 1 calc R U P B 2
C21D C 0.599(5) 0.151(2) 0.6647(9) 0.083(10) Uiso 0.356(4) 1 d D U P B 2
H21D H 0.4774 0.1854 0.6532 0.099 Uiso 0.356(4) 1 calc R U P B 2
C22D C 0.786(4) 0.1709(15) 0.6356(7) 0.089(8) Uiso 0.356(4) 1 d D U P B 2
H22D H 0.8941 0.1213 0.6397 0.107 Uiso 0.356(4) 1 calc R U P B 2
H22E H 0.7402 0.1676 0.6074 0.107 Uiso 0.356(4) 1 calc R U P B 2
C23D C 0.538(6) 0.0449(19) 0.6698(10) 0.122(13) Uiso 0.356(4) 1 d D U P B 2
H23D H 0.4995 0.0176 0.6437 0.184 Uiso 0.356(4) 1 calc R U P B 2
H23E H 0.6532 0.0082 0.6809 0.184 Uiso 0.356(4) 1 calc R U P B 2
H23F H 0.4203 0.0405 0.6881 0.184 Uiso 0.356(4) 1 calc R U P B 2
O1P O 1.111(7) 0.304(3) 0.6505(16) 0.076(9) Uani 0.193(4) 1 d D U P C 3
O2P O 0.6554(10) 0.6319(4) 0.51810(16) 0.0869(19) Uani 0.193(4) 1 d D U P C 3
O3P O 0.3544(11) 0.6162(5) 0.54967(17) 0.099(2) Uani 0.193(4) 1 d D U P C 3
C6P C 0.662(6) 0.212(2) 0.7040(9) 0.065(13) Uiso 0.193(4) 1 d DG U P C 3
C1P C 0.799(6) 0.291(2) 0.6993(8) 0.058(12) Uiso 0.193(4) 1 d DG U P C 3
C2P C 0.853(7) 0.349(3) 0.7329(9) 0.072(12) Uiso 0.193(4) 1 d DG U P C 3
C3P C 0.769(6) 0.328(3) 0.7712(8) 0.064(11) Uiso 0.193(4) 1 d DG U P C 3
H3P H 0.8065 0.3674 0.7941 0.077 Uiso 0.193(4) 1 d G U P C 3
C4P C 0.634(6) 0.248(3) 0.7759(8) 0.080(12) Uiso 0.193(4) 1 d DG U P C 3
C5P C 0.579(6) 0.190(3) 0.7424(10) 0.068(13) Uiso 0.193(4) 1 d DG U P C 3
H5P H 0.4859 0.1362 0.7456 0.082 Uiso 0.193(4) 1 d G U P C 3
C7P C 0.938(4) 0.3479(19) 0.6698(7) 0.068(10) Uiso 0.193(4) 1 d D U P C 3
C8P C 0.831(4) 0.4092(15) 0.6363(6) 0.047(9) Uiso 0.193(4) 1 d DG U P C 3
C9P C 0.954(3) 0.451(2) 0.6056(8) 0.070(11) Uiso 0.193(4) 1 d DG U P C 3
H9P H 1.1002 0.4381 0.6051 0.083 Uiso 0.193(4) 1 d G U P C 3
C10P C 0.863(4) 0.5099(19) 0.5758(7) 0.068(11) Uiso 0.193(4) 1 d DG U P C 3
H10P H 0.9472 0.5381 0.5549 0.082 Uiso 0.193(4) 1 d G U P C 3
C11P C 0.649(5) 0.5281(15) 0.5766(7) 0.066(12) Uiso 0.193(4) 1 d DG U P C 3
C12P C 0.525(4) 0.487(3) 0.6071(10) 0.063(13) Uiso 0.193(4) 1 d DG U P C 3
H12P H 0.3790 0.4991 0.6077 0.076 Uiso 0.193(4) 1 d G U P C 3
C13P C 0.616(4) 0.427(3) 0.6370(8) 0.062(12) Uiso 0.193(4) 1 d DG U P C 3
H13P H 0.5320 0.3991 0.6579 0.075 Uiso 0.193(4) 1 d G U P C 3
C14P C 0.5391(16) 0.5922(6) 0.5448(2) 0.071(2) Uani 0.193(4) 1 d D U P C 3
C15P C 0.987(6) 0.421(2) 0.7095(10) 0.071(13) Uiso 0.193(4) 1 d D U P C 3
C16P C 1.221(7) 0.433(6) 0.715(2) 0.12(2) Uiso 0.193(4) 1 d D U P C 3
H16G H 1.2710 0.4828 0.6964 0.177 Uiso 0.193(4) 1 calc R U P C 3
H16H H 1.2510 0.4515 0.7424 0.177 Uiso 0.193(4) 1 calc R U P C 3
H16I H 1.2886 0.3707 0.7087 0.177 Uiso 0.193(4) 1 calc R U P C 3
C17P C 0.894(11) 0.526(3) 0.706(2) 0.085(19) Uiso 0.193(4) 1 d D U P C 3
H17G H 0.9887 0.5670 0.6903 0.128 Uiso 0.193(4) 1 calc R U P C 3
H17H H 0.7623 0.5221 0.6915 0.128 Uiso 0.193(4) 1 calc R U P C 3
H17I H 0.8737 0.5534 0.7323 0.128 Uiso 0.193(4) 1 calc R U P C 3
C18P C 0.559(7) 0.215(4) 0.8177(10) 0.087(13) Uiso 0.193(4) 1 d D U P C 3
H18P H 0.5577 0.1422 0.8197 0.105 Uiso 0.193(4) 1 calc R U P C 3
C19P C 0.686(8) 0.260(6) 0.8520(14) 0.11(2) Uiso 0.193(4) 1 d D U P C 3
H19G H 0.6341 0.2373 0.8778 0.158 Uiso 0.193(4) 1 calc R U P C 3
H19H H 0.8303 0.2415 0.8491 0.158 Uiso 0.193(4) 1 calc R U P C 3
H19I H 0.6747 0.3314 0.8508 0.158 Uiso 0.193(4) 1 calc R U P C 3
C20P C 0.336(6) 0.256(5) 0.8166(16) 0.082(17) Uiso 0.193(4) 1 d D U P C 3
H20G H 0.2596 0.2261 0.7946 0.124 Uiso 0.193(4) 1 calc R U P C 3
H20H H 0.2669 0.2426 0.8420 0.124 Uiso 0.193(4) 1 calc R U P C 3
H20I H 0.3412 0.3269 0.8124 0.124 Uiso 0.193(4) 1 calc R U P C 3
C21P C 0.578(7) 0.147(3) 0.6699(13) 0.071(13) Uiso 0.193(4) 1 d D U P C 3
H21P H 0.5511 0.1894 0.6460 0.086 Uiso 0.193(4) 1 calc R U P C 3
C22P C 0.735(8) 0.067(4) 0.6576(17) 0.079(15) Uiso 0.193(4) 1 d D U P C 3
H22F H 0.6775 0.0270 0.6360 0.119 Uiso 0.193(4) 1 calc R U P C 3
H22G H 0.8626 0.0972 0.6484 0.119 Uiso 0.193(4) 1 calc R U P C 3
H22H H 0.7649 0.0252 0.6808 0.119 Uiso 0.193(4) 1 calc R U P C 3
C23P C 0.373(8) 0.093(5) 0.681(2) 0.13(2) Uiso 0.193(4) 1 d D U P C 3
H23G H 0.3283 0.0539 0.6582 0.194 Uiso 0.193(4) 1 calc R U P C 3
H23H H 0.3968 0.0514 0.7043 0.194 Uiso 0.193(4) 1 calc R U P C 3
H23I H 0.2672 0.1414 0.6875 0.194 Uiso 0.193(4) 1 calc R U P C 3
O1Z O 1.108(6) 0.283(5) 0.6555(17) 0.077(10) Uiso 0.146(4) 1 d D U P D 4
O2Z O 0.6554(10) 0.6319(4) 0.51810(16) 0.0869(19) Uani 0.146(4) 1 d D U P D 4
O3Z O 0.3544(11) 0.6162(5) 0.54967(17) 0.099(2) Uani 0.146(4) 1 d D U P D 4
C6Z C 0.749(7) 0.220(2) 0.7082(8) 0.049(11) Uiso 0.146(4) 1 d DG U P D 4
C1Z C 0.866(6) 0.306(2) 0.7023(8) 0.056(12) Uiso 0.146(4) 1 d DG U P D 4
C2Z C 0.896(7) 0.371(2) 0.7346(9) 0.071(13) Uiso 0.146(4) 1 d DG U P D 4
C3Z C 0.811(7) 0.351(3) 0.7728(8) 0.081(14) Uiso 0.146(4) 1 d DG U P D 4
H3Z H 0.8322 0.3953 0.7949 0.097 Uiso 0.146(4) 1 d G U P D 4
C4Z C 0.695(6) 0.265(3) 0.7787(8) 0.074(14) Uiso 0.146(4) 1 d DG U P D 4
C5Z C 0.664(7) 0.199(3) 0.7464(9) 0.067(13) Uiso 0.146(4) 1 d DG U P D 4
H5Z H 0.5845 0.1405 0.7504 0.080 Uiso 0.146(4) 1 d G U P D 4
C7Z C 0.887(6) 0.292(2) 0.6565(9) 0.092(14) Uiso 0.146(4) 1 d D U P D 4
C8Z C 0.800(7) 0.372(3) 0.6273(11) 0.057(13) Uiso 0.146(4) 1 d DG U P D 4
C9Z C 0.892(9) 0.385(4) 0.5890(15) 0.067(14) Uiso 0.146(4) 1 d DG U P D 4
H9Z H 1.0089 0.3456 0.5813 0.080 Uiso 0.146(4) 1 d G U P D 4
C10Z C 0.812(8) 0.454(4) 0.5619(12) 0.060(14) Uiso 0.146(4) 1 d DG U P D 4
H10Z H 0.8737 0.4630 0.5357 0.072 Uiso 0.146(4) 1 d G U P D 4
C11Z C 0.640(5) 0.5117(15) 0.5731(9) 0.061(14) Uiso 0.146(4) 1 d DG U P D 4
C12Z C 0.548(6) 0.500(3) 0.6113(11) 0.058(13) Uiso 0.146(4) 1 d DG U P D 4
H12Z H 0.4314 0.5389 0.6190 0.069 Uiso 0.146(4) 1 d G U P D 4
C13Z C 0.628(7) 0.430(3) 0.6385(10) 0.065(13) Uiso 0.146(4) 1 d DG U P D 4
H13Z H 0.5665 0.4215 0.6646 0.078 Uiso 0.146(4) 1 d G U P D 4
C14Z C 0.5391(16) 0.5922(6) 0.5448(2) 0.071(2) Uani 0.146(4) 1 d D U P D 4
C15Z C 1.033(8) 0.460(3) 0.7279(16) 0.072(13) Uiso 0.146(4) 1 d D U P D 4
H15Z H 1.0463 0.4671 0.6982 0.086 Uiso 0.146(4) 1 calc R U P D 4
C16Z C 1.243(7) 0.428(5) 0.743(2) 0.13(3) Uiso 0.146(4) 1 d D U P D 4
H16J H 1.2788 0.3655 0.7313 0.194 Uiso 0.146(4) 1 calc R U P D 4
H16K H 1.3451 0.4771 0.7353 0.194 Uiso 0.146(4) 1 calc R U P D 4
H16L H 1.2391 0.4228 0.7723 0.194 Uiso 0.146(4) 1 calc R U P D 4
C17Z C 0.955(11) 0.555(3) 0.743(2) 0.12(2) Uiso 0.146(4) 1 d D U P D 4
H17J H 0.8198 0.5683 0.7317 0.185 Uiso 0.146(4) 1 calc R U P D 4
H17K H 0.9446 0.5525 0.7725 0.185 Uiso 0.146(4) 1 calc R U P D 4
H17L H 1.0506 0.6068 0.7355 0.185 Uiso 0.146(4) 1 calc R U P D 4
C18Z C 0.610(9) 0.253(4) 0.8214(11) 0.098(15) Uiso 0.146(4) 1 d D U P D 4
H18Z H 0.5902 0.1835 0.8293 0.118 Uiso 0.146(4) 1 calc R U P D 4
C19Z C 0.792(10) 0.303(5) 0.8442(16) 0.09(2) Uiso 0.146(4) 1 d D U P D 4
H19J H 0.7642 0.3025 0.8731 0.141 Uiso 0.146(4) 1 calc R U P D 4
H19K H 0.9192 0.2673 0.8388 0.141 Uiso 0.146(4) 1 calc R U P D 4
H19L H 0.8065 0.3702 0.8350 0.141 Uiso 0.146(4) 1 calc R U P D 4
C20Z C 0.415(9) 0.317(6) 0.830(2) 0.12(2) Uiso 0.146(4) 1 d D U P D 4
H20J H 0.3679 0.3062 0.8572 0.183 Uiso 0.146(4) 1 calc R U P D 4
H20K H 0.4489 0.3855 0.8259 0.183 Uiso 0.146(4) 1 calc R U P D 4
H20L H 0.3055 0.2983 0.8109 0.183 Uiso 0.146(4) 1 calc R U P D 4
C21Z C 0.766(6) 0.186(2) 0.6641(10) 0.086(13) Uiso 0.146(4) 1 d D U P D 4
C22Z C 0.908(8) 0.096(3) 0.6633(15) 0.068(16) Uiso 0.146(4) 1 d D U P D 4
H22I H 0.9218 0.0722 0.6357 0.103 Uiso 0.146(4) 1 calc R U P D 4
H22J H 1.0439 0.1137 0.6737 0.103 Uiso 0.146(4) 1 calc R U P D 4
H22K H 0.8498 0.0442 0.6801 0.103 Uiso 0.146(4) 1 calc R U P D 4
C23Z C 0.571(9) 0.171(5) 0.6382(19) 0.15(3) Uiso 0.146(4) 1 d D U P D 4
H23J H 0.6103 0.1498 0.6114 0.220 Uiso 0.146(4) 1 calc R U P D 4
H23K H 0.4821 0.1224 0.6507 0.220 Uiso 0.146(4) 1 calc R U P D 4
H23L H 0.4963 0.2332 0.6363 0.220 Uiso 0.146(4) 1 calc R U P D 4
N1 N 0.0635(10) 0.6667(4) 0.49218(17) 0.072(2) Uani 1 1 d . . . . .
H1A H 0.1650 0.6448 0.5085 0.086 Uiso 1 1 calc R U . . .
H1B H -0.0604 0.6504 0.5027 0.086 Uiso 1 1 calc R U . . .
H1C H 0.0722 0.7324 0.4899 0.086 Uiso 1 1 calc R U . . .
C24 C 0.2982(17) 0.6504(7) 0.4331(3) 0.112(4) Uani 1 1 d . . . . .
H24A H 0.4064 0.6359 0.4525 0.168 Uiso 1 1 calc R U . . .
H24B H 0.2979 0.7202 0.4272 0.168 Uiso 1 1 calc R U . . .
H24C H 0.3235 0.6140 0.4083 0.168 Uiso 1 1 calc R U . . .
C25 C 0.0862(15) 0.6204(7) 0.4507(2) 0.080(3) Uani 1 1 d . . . . .
H25 H -0.0229 0.6481 0.4330 0.096 Uiso 1 1 calc R U . . .
C26 C 0.052(2) 0.5106(9) 0.4533(3) 0.089(3) Uani 1 1 d . . . . .
C27 C -0.137(3) 0.4718(12) 0.4402(3) 0.118(4) Uani 1 1 d . . . . .
H27 H -0.2434 0.5136 0.4311 0.141 Uiso 1 1 calc R U . . .
C28 C -0.167(3) 0.3681(16) 0.4406(5) 0.156(7) Uani 1 1 d . . . . .
H28 H -0.2905 0.3402 0.4308 0.187 Uiso 1 1 calc R U . . .
C29 C -0.013(5) 0.3101(17) 0.4558(7) 0.199(12) Uani 1 1 d . . . . .
H29 H -0.0343 0.2420 0.4569 0.239 Uiso 1 1 calc R U . . .
C30 C 0.172(4) 0.3467(16) 0.4694(5) 0.183(8) Uani 1 1 d . . . . .
H30 H 0.2774 0.3049 0.4790 0.220 Uiso 1 1 calc R U . . .
C31 C 0.199(3) 0.4492(12) 0.4686(3) 0.136(5) Uani 1 1 d . . . . .
H31 H 0.3220 0.4762 0.4790 0.164 Uiso 1 1 calc R U . . .

loop_
_atom_site_aniso_label
_atom_site_aniso_U_11
_atom_site_aniso_U_22
_atom_site_aniso_U_33
_atom_site_aniso_U_23
_atom_site_aniso_U_13
_atom_site_aniso_U_12
O1 0.084(15) 0.076(16) 0.089(13) 0.013(13) 0.019(13) 0.019(13)
O2 0.087(5) 0.098(4) 0.075(4) 0.036(3) 0.010(3) -0.001(4)
O3 0.082(5) 0.145(6) 0.069(4) 0.030(4) 0.001(4) 0.034(5)
C14 0.093(7) 0.071(5) 0.048(5) 0.009(4) -0.018(5) 0.003(5)
O1D 0.069(12) 0.073(17) 0.080(14) 0.005(13) 0.017(12) 0.004(13)
O2D 0.087(5) 0.098(4) 0.075(4) 0.036(3) 0.010(3) -0.001(4)
O3D 0.082(5) 0.145(6) 0.069(4) 0.030(4) 0.001(4) 0.034(5)
C14D 0.093(7) 0.071(5) 0.048(5) 0.009(4) -0.018(5) 0.003(5)
O1P 0.069(14) 0.080(18) 0.079(16) 0.017(14) 0.017(14) 0.010(15)
O2P 0.087(5) 0.098(4) 0.075(4) 0.036(3) 0.010(3) -0.001(4)
O3P 0.082(5) 0.145(6) 0.069(4) 0.030(4) 0.001(4) 0.034(5)
C14P 0.093(7) 0.071(5) 0.048(5) 0.009(4) -0.018(5) 0.003(5)
O2Z 0.087(5) 0.098(4) 0.075(4) 0.036(3) 0.010(3) -0.001(4)
O3Z 0.082(5) 0.145(6) 0.069(4) 0.030(4) 0.001(4) 0.034(5)
C14Z 0.093(7) 0.071(5) 0.048(5) 0.009(4) -0.018(5) 0.003(5)
N1 0.070(5) 0.092(5) 0.052(4) 0.016(4) 0.000(4) 0.007(4)
C24 0.123(10) 0.145(9) 0.068(6) 0.005(6) 0.030(7) 0.003(9)
C25 0.086(8) 0.103(8) 0.051(6) 0.005(5) -0.014(5) 0.008(6)
C26 0.109(10) 0.099(9) 0.058(6) 0.001(6) 0.001(7) 0.006(9)
C27 0.114(12) 0.135(13) 0.104(9) -0.019(8) 0.024(8) -0.001(10)
C28 0.171(19) 0.165(18) 0.131(13) -0.044(12) 0.032(12) -0.068(15)
C29 0.29(4) 0.129(17) 0.17(2) -0.001(13) 0.04(2) -0.03(2)
C30 0.24(3) 0.132(18) 0.178(16) 0.017(12) -0.020(16) 0.032(15)
C31 0.201(17) 0.103(10) 0.105(9) 0.002(8) -0.031(10) 0.006(11)

loop_
_atom_type_symbol
_atom_type_description
_atom_type_scat_dispersion_real
_atom_type_scat_dispersion_imag
_atom_type_scat_source
C C 0.0033 0.0016 'International Tables Vol C Tables 4.2.6.8 and 6.1.1.4'
H H 0.0000 0.0000 'International Tables Vol C Tables 4.2.6.8 and 6.1.1.4'
N N 0.0061 0.0033 'International Tables Vol C Tables 4.2.6.8 and 6.1.1.4'
O O 0.0106 0.0060 'International Tables Vol C Tables 4.2.6.8 and 6.1.1.4'

loop_
_geom_angle_atom_site_label_1
_geom_angle_atom_site_label_2
_geom_angle_atom_site_label_3
_geom_angle
_geom_angle_site_symmetry_1
_geom_angle_site_symmetry_3
_geom_angle_publ_flag
C5 C6 C1 118.2 . . ?
C5 C6 C21 121.6(15) . . ?
C1 C6 C21 119.9(15) . . ?
C6 C1 C2 121.0 . . ?
C6 C1 C7 114.4(14) . . ?
C2 C1 C7 124.4(15) . . ?
C1 C2 C3 118.19(6) . . ?
C1 C2 C15 117.8(18) . . ?
C3 C2 C15 123.9(18) . . ?
C4 C3 C2 122.2 . . ?
C4 C3 H3 118.9 . . ?
C2 C3 H3 118.9 . . ?
C3 C4 C5 117.8 . . ?
C3 C4 C18 119.5(16) . . ?
C5 C4 C18 122.6(16) . . ?
C6 C5 C4 122.59(5) . . ?
C6 C5 H5 118.7 . . ?
C4 C5 H5 118.7 . . ?
O1 C7 C8 119(2) . . ?
O1 C7 C1 123(3) . . ?
C8 C7 C1 118(2) . . ?
C13 C8 C9 118.6 . . ?
C13 C8 C7 123.3(16) . . ?
C9 C8 C7 118.1(16) . . ?
C10 C9 C8 120.5 . . ?
C10 C9 H9 119.8 . . ?
C8 C9 H9 119.8 . . ?
C9 C10 C11 121.0 . . ?
C9 C10 H10 119.5 . . ?
C11 C10 H10 119.5 . . ?
C12 C11 C10 118.6 . . ?
C12 C11 C14 119.0(16) . . ?
C10 C11 C14 122.2(16) . . ?
C11 C12 C13 120.5 . . ?
C11 C12 H12 119.8 . . ?
C13 C12 H12 119.8 . . ?
C8 C13 C12 120.8 . . ?
C8 C13 H13 119.6 . . ?
C12 C13 H13 119.6 . . ?
O3 C14 O2 122.6(7) . . ?
O3 C14 C11 119.8(13) . . ?
O2 C14 C11 117.5(13) . . ?
C16 C15 C17 115(3) . . ?
C16 C15 C2 116(3) . . ?
C17 C15 C2 113(2) . . ?
C16 C15 H15 103.6 . . ?
C17 C15 H15 103.6 . . ?
C2 C15 H15 103.6 . . ?
C15 C16 H16A 109.5 . . ?
C15 C16 H16B 109.5 . . ?
H16A C16 H16B 109.5 . . ?
C15 C16 H16C 109.5 . . ?
H16A C16 H16C 109.5 . . ?
H16B C16 H16C 109.5 . . ?
C15 C17 H17A 109.5 . . ?
C15 C17 H17B 109.5 . . ?
H17A C17 H17B 109.5 . . ?
C15 C17 H17C 109.5 . . ?
H17A C17 H17C 109.5 . . ?
H17B C17 H17C 109.5 . . ?
C20 C18 C19 111(3) . . ?
C20 C18 C4 112(3) . . ?
C19 C18 C4 113(2) . . ?
C20 C18 H18 106.9 . . ?
C19 C18 H18 106.9 . . ?
C4 C18 H18 106.9 . . ?
C18 C19 H19A 109.5 . . ?
C18 C19 H19B 109.5 . . ?
H19A C19 H19B 109.5 . . ?
C18 C19 H19C 109.5 . . ?
H19A C19 H19C 109.5 . . ?
H19B C19 H19C 109.5 . . ?
C18 C20 H20A 109.5 . . ?
C18 C20 H20B 109.5 . . ?
H20A C20 H20B 109.5 . . ?
C18 C20 H20C 109.5 . . ?
H20A C20 H20C 109.5 . . ?
H20B C20 H20C 109.5 . . ?
C6 C21 C22 111(2) . . ?
C6 C21 C23 107(2) . . ?
C22 C21 C23 108(2) . . ?
C6 C21 H21 110.2 . . ?
C22 C21 H21 110.2 . . ?
C23 C21 H21 110.2 . . ?
C21 C22 H22A 109.5 . . ?
C21 C22 H22B 109.5 . . ?
H22A C22 H22B 109.5 . . ?
C21 C22 H22C 109.5 . . ?
H22A C22 H22C 109.5 . . ?
H22B C22 H22C 109.5 . . ?
C21 C23 H23A 109.5 . . ?
C21 C23 H23B 109.5 . . ?
H23A C23 H23B 109.5 . . ?
C21 C23 H23C 109.5 . . ?
H23A C23 H23C 109.5 . . ?
H23B C23 H23C 109.5 . . ?
C2D C1D C6D 121.3(17) . . ?
C2D C1D C7D 126.2(18) . . ?
C6D C1D C7D 112.5(16) . . ?
C1D C2D C3D 119.9(17) . . ?
C1D C2D C15D 122(2) . . ?
C3D C2D C15D 117.5(19) . . ?
C2D C3D C4D 120.9(18) . . ?
C2D C3D H3D 119.5 . . ?
C4D C3D H3D 119.5 . . ?
C5D C4D C3D 117.2(17) . . ?
C5D C4D C18D 114(2) . . ?
C3D C4D C18D 129(2) . . ?
C6D C5D C4D 121.7(19) . . ?
C6D C5D H5D 119.2 . . ?
C4D C5D H5D 119.2 . . ?
C5D C6D C1D 118.6(17) . . ?
C5D C6D C21D 133.4(19) . . ?
C1D C6D C21D 108.1(16) . . ?
O1D C7D C22D 109.2(19) . . ?
O1D C7D C8D 109.0(19) . . ?
C22D C7D C8D 116(2) . . ?
O1D C7D C1D 110(2) . . ?
C22D C7D C1D 99.6(15) . . ?
C8D C7D C1D 113(2) . . ?
C10D C9D C8D 117.8(18) . . ?
C10D C9D H9D 121.1 . . ?
C8D C9D H9D 121.1 . . ?
C13D C8D C9D 119.1(16) . . ?
C13D C8D C7D 121.9(19) . . ?
C9D C8D C7D 119.0(18) . . ?
C8D C13D C12D 123.4(19) . . ?
C8D C13D H13D 118.3 . . ?
C12D C13D H13D 118.3 . . ?
C13D C12D C11D 119.0(18) . . ?
C13D C12D H12D 120.5 . . ?
C11D C12D H12D 120.5 . . ?
C10D C11D C12D 116.3(16) . . ?
C10D C11D C14D 121.2(18) . . ?
C12D C11D C14D 122.3(18) . . ?
C9D C10D C11D 124.5(18) . . ?
C9D C10D H10D 117.8 . . ?
C11D C10D H10D 117.8 . . ?
O3D C14D O2D 122.6(7) . . ?
O3D C14D C11D 116.2(13) . . ?
O2D C14D C11D 120.9(12) . . ?
C16D C15D C2D 108(2) . . ?
C16D C15D C17D 116(3) . . ?
C2D C15D C17D 107(2) . . ?
C16D C15D H15D 108.6 . . ?
C2D C15D H15D 108.6 . . ?
C17D C15D H15D 108.6 . . ?
C15D C16D H16D 109.5 . . ?
C15D C16D H16E 109.5 . . ?
H16D C16D H16E 109.5 . . ?
C15D C16D H16F 109.5 . . ?
H16D C16D H16F 109.5 . . ?
H16E C16D H16F 109.5 . . ?
C15D C17D H17D 109.5 . . ?
C15D C17D H17E 109.5 . . ?
H17D C17D H17E 109.5 . . ?
C15D C17D H17F 109.5 . . ?
H17D C17D H17F 109.5 . . ?
H17E C17D H17F 109.5 . . ?
C20D C18D C19D 120(2) . . ?
C20D C18D C4D 117(2) . . ?
C19D C18D C4D 122(2) . . ?
C20D C18D H18D 93.3 . . ?
C19D C18D H18D 93.3 . . ?
C4D C18D H18D 93.3 . . ?
C18D C19D H19D 109.5 . . ?
C18D C19D H19E 109.5 . . ?
H19D C19D H19E 109.5 . . ?
C18D C19D H19F 109.5 . . ?
H19D C19D H19F 109.5 . . ?
H19E C19D H19F 109.5 . . ?
C18D C20D H20D 109.5 . . ?
C18D C20D H20E 109.5 . . ?
H20D C20D H20E 109.5 . . ?
C18D C20D H20F 109.5 . . ?
H20D C20D H20F 109.5 . . ?
H20E C20D H20F 109.5 . . ?
C23D C21D C6D 118(2) . . ?
C23D C21D C22D 116(3) . . ?
C6D C21D C22D 101.5(18) . . ?
C23D C21D H21D 107.0 . . ?
C6D C21D H21D 107.0 . . ?
C22D C21D H21D 107.0 . . ?
C7D C22D C21D 108.4(16) . . ?
C7D C22D H22D 110.0 . . ?
C21D C22D H22D 110.0 . . ?
C7D C22D H22E 110.0 . . ?
C21D C22D H22E 110.0 . . ?
H22D C22D H22E 108.4 . . ?
C21D C23D H23D 109.5 . . ?
C21D C23D H23E 109.5 . . ?
H23D C23D H23E 109.5 . . ?
C21D C23D H23F 109.5 . . ?
H23D C23D H23F 109.5 . . ?
H23E C23D H23F 109.5 . . ?
C1P C6P C5P 120.0 . . ?
C1P C6P C21P 126(2) . . ?
C5P C6P C21P 114(2) . . ?
C6P C1P C2P 120.0 . . ?
C6P C1P C7P 145.6(17) . . ?
C2P C1P C7P 94.3(17) . . ?
C1P C2P C3P 119.91(7) . . ?
C1P C2P C15P 95.7(17) . . ?
C3P C2P C15P 144.3(17) . . ?
C4P C3P C2P 120.1 . . ?
C4P C3P H3P 120.1 . . ?
C2P C3P H3P 119.8 . . ?
C3P C4P C5P 120.1 . . ?
C3P C4P C18P 122(2) . . ?
C5P C4P C18P 118(2) . . ?
C4P C5P C6P 119.92(6) . . ?
C4P C5P H5P 120.1 . . ?
C6P C5P H5P 120.0 . . ?
O1P C7P C1P 122(3) . . ?
O1P C7P C8P 105(2) . . ?
C1P C7P C8P 118(2) . . ?
O1P C7P C15P 117(3) . . ?
C1P C7P C15P 85.0(16) . . ?
C8P C7P C15P 108.9(18) . . ?
C13P C8P C9P 119.9 . . ?
C13P C8P C7P 121.4(17) . . ?
C9P C8P C7P 118.6(17) . . ?
C10P C9P C8P 120.0 . . ?
C10P C9P H9P 120.1 . . ?
C8P C9P H9P 119.9 . . ?
C9P C10P C11P 120.1 . . ?
C9P C10P H10P 119.9 . . ?
C11P C10P H10P 120.0 . . ?
C12P C11P C10P 120.0 . . ?
C12P C11P C14P 117.3(19) . . ?
C10P C11P C14P 122.7(19) . . ?
C11P C12P C13P 120.0 . . ?
C11P C12P H12P 120.1 . . ?
C13P C12P H12P 119.9 . . ?
C8P C13P C12P 120.0 . . ?
C8P C13P H13P 120.0 . . ?
C12P C13P H13P 120.0 . . ?
O3P C14P O2P 122.6(7) . . ?
O3P C14P C11P 120.0(14) . . ?
O2P C14P C11P 116.2(14) . . ?
C2P C15P C16P 125(3) . . ?
C2P C15P C17P 114(3) . . ?
C16P C15P C17P 107(3) . . ?
C2P C15P C7P 84.7(16) . . ?
C16P C15P C7P 110(3) . . ?
C17P C15P C7P 114(3) . . ?
C15P C16P H16G 109.5 . . ?
C15P C16P H16H 109.5 . . ?
H16G C16P H16H 109.5 . . ?
C15P C16P H16I 109.5 . . ?
H16G C16P H16I 109.5 . . ?
H16H C16P H16I 109.5 . . ?
C15P C17P H17G 109.5 . . ?
C15P C17P H17H 109.5 . . ?
H17G C17P H17H 109.5 . . ?
C15P C17P H17I 109.5 . . ?
H17G C17P H17I 109.5 . . ?
H17H C17P H17I 109.5 . . ?
C19P C18P C4P 112(3) . . ?
C19P C18P C20P 112(3) . . ?
C4P C18P C20P 99(3) . . ?
C19P C18P H18P 111.1 . . ?
C4P C18P H18P 111.1 . . ?
C20P C18P H18P 111.1 . . ?
C18P C19P H19G 109.5 . . ?
C18P C19P H19H 109.5 . . ?
H19G C19P H19H 109.5 . . ?
C18P C19P H19I 109.5 . . ?
H19G C19P H19I 109.5 . . ?
H19H C19P H19I 109.5 . . ?
C18P C20P H20G 109.5 . . ?
C18P C20P H20H 109.5 . . ?
H20G C20P H20H 109.5 . . ?
C18P C20P H20I 109.5 . . ?
H20G C20P H20I 109.5 . . ?
H20H C20P H20I 109.5 . . ?
C6P C21P C22P 111(3) . . ?
C6P C21P C23P 114(3) . . ?
C22P C21P C23P 107(3) . . ?
C6P C21P H21P 108.3 . . ?
C22P C21P H21P 108.3 . . ?
C23P C21P H21P 108.3 . . ?
C21P C22P H22F 109.5 . . ?
C21P C22P H22G 109.5 . . ?
H22F C22P H22G 109.5 . . ?
C21P C22P H22H 109.5 . . ?
H22F C22P H22H 109.5 . . ?
H22G C22P H22H 109.5 . . ?
C21P C23P H23G 109.5 . . ?
C21P C23P H23H 109.5 . . ?
H23G C23P H23H 109.5 . . ?
C21P C23P H23I 109.5 . . ?
H23G C23P H23I 109.5 . . ?
H23H C23P H23I 109.5 . . ?
C5Z C6Z C1Z 120.0 . . ?
C5Z C6Z C21Z 145.1(17) . . ?
C1Z C6Z C21Z 94.9(17) . . ?
C2Z C1Z C6Z 119.8 . . ?
C2Z C1Z C7Z 144.9(17) . . ?
C6Z C1Z C7Z 94.6(17) . . ?
C1Z C2Z C3Z 120.20(7) . . ?
C1Z C2Z C15Z 118(2) . . ?
C3Z C2Z C15Z 121(2) . . ?
C4Z C3Z C2Z 119.9 . . ?
C4Z C3Z H3Z 120.0 . . ?
C2Z C3Z H3Z 120.0 . . ?
C3Z C4Z C5Z 120.0 . . ?
C3Z C4Z C18Z 114(2) . . ?
C5Z C4Z C18Z 126(2) . . ?
C6Z C5Z C4Z 120.05(7) . . ?
C6Z C5Z H5Z 120.0 . . ?
C4Z C5Z H5Z 120.0 . . ?
O1Z C7Z C1Z 97(3) . . ?
O1Z C7Z C8Z 114(3) . . ?
C1Z C7Z C8Z 120(3) . . ?
O1Z C7Z C21Z 113(3) . . ?
C1Z C7Z C21Z 85.2(16) . . ?
C8Z C7Z C21Z 123(2) . . ?
C13Z C8Z C9Z 120.1 . . ?
C13Z C8Z C7Z 121(2) . . ?
C9Z C8Z C7Z 119(2) . . ?
C10Z C9Z C8Z 120.0 . . ?
C10Z C9Z H9Z 119.8 . . ?
C8Z C9Z H9Z 120.2 . . ?
C9Z C10Z C11Z 119.9 . . ?
C9Z C10Z H10Z 120.4 . . ?
C11Z C10Z H10Z 119.8 . . ?
C12Z C11Z C10Z 120.4 . . ?
C12Z C11Z C14Z 116(2) . . ?
C10Z C11Z C14Z 124(2) . . ?
C11Z C12Z C13Z 119.8 . . ?
C11Z C12Z H12Z 120.5 . . ?
C13Z C12Z H12Z 119.7 . . ?
C8Z C13Z C12Z 119.9 . . ?
C8Z C13Z H13Z 120.1 . . ?
C12Z C13Z H13Z 120.0 . . ?
O3Z C14Z O2Z 122.6(7) . . ?
O3Z C14Z C11Z 119.9(15) . . ?
O2Z C14Z C11Z 117.4(15) . . ?
C17Z C15Z C16Z 116(4) . . ?
C17Z C15Z C2Z 117(3) . . ?
C16Z C15Z C2Z 104(2) . . ?
C17Z C15Z H15Z 106.2 . . ?
C16Z C15Z H15Z 106.2 . . ?
C2Z C15Z H15Z 106.2 . . ?
C15Z C16Z H16J 109.5 . . ?
C15Z C16Z H16K 109.5 . . ?
H16J C16Z H16K 109.5 . . ?
C15Z C16Z H16L 109.5 . . ?
H16J C16Z H16L 109.5 . . ?
H16K C16Z H16L 109.5 . . ?
C15Z C17Z H17J 109.5 . . ?
C15Z C17Z H17K 109.5 . . ?
H17J C17Z H17K 109.5 . . ?
C15Z C17Z H17L 109.5 . . ?
H17J C17Z H17L 109.5 . . ?
H17K C17Z H17L 109.5 . . ?
C4Z C18Z C20Z 113(3) . . ?
C4Z C18Z C19Z 97(3) . . ?
C20Z C18Z C19Z 107(3) . . ?
C4Z C18Z H18Z 112.8 . . ?
C20Z C18Z H18Z 112.8 . . ?
C19Z C18Z H18Z 112.8 . . ?
C18Z C19Z H19J 109.5 . . ?
C18Z C19Z H19K 109.5 . . ?
H19J C19Z H19K 109.5 . . ?
C18Z C19Z H19L 109.5 . . ?
H19J C19Z H19L 109.5 . . ?
H19K C19Z H19L 109.5 . . ?
C18Z C20Z H20J 109.5 . . ?
C18Z C20Z H20K 109.5 . . ?
H20J C20Z H20K 109.5 . . ?
C18Z C20Z H20L 109.5 . . ?
H20J C20Z H20L 109.5 . . ?
H20K C20Z H20L 109.5 . . ?
C6Z C21Z C23Z 121(3) . . ?
C6Z C21Z C22Z 107(3) . . ?
C23Z C21Z C22Z 112(3) . . ?
C6Z C21Z C7Z 85.0(17) . . ?
C23Z C21Z C7Z 114(3) . . ?
C22Z C21Z C7Z 114(3) . . ?
C21Z C22Z H22I 109.5 . . ?
C21Z C22Z H22J 109.5 . . ?
H22I C22Z H22J 109.5 . . ?
C21Z C22Z H22K 109.5 . . ?
H22I C22Z H22K 109.5 . . ?
H22J C22Z H22K 109.5 . . ?
C21Z C23Z H23J 109.5 . . ?
C21Z C23Z H23K 109.5 . . ?
H23J C23Z H23K 109.5 . . ?
C21Z C23Z H23L 109.5 . . ?
H23J C23Z H23L 109.5 . . ?
H23K C23Z H23L 109.5 . . ?
C25 N1 H1A 109.5 . . ?
C25 N1 H1B 109.5 . . ?
H1A N1 H1B 109.5 . . ?
C25 N1 H1C 109.5 . . ?
H1A N1 H1C 109.5 . . ?
H1B N1 H1C 109.5 . . ?
C25 C24 H24A 109.5 . . ?
C25 C24 H24B 109.5 . . ?
H24A C24 H24B 109.5 . . ?
C25 C24 H24C 109.5 . . ?
H24A C24 H24C 109.5 . . ?
H24B C24 H24C 109.5 . . ?
C26 C25 N1 110.3(7) . . ?
C26 C25 C24 114.3(9) . . ?
N1 C25 C24 108.5(7) . . ?
C26 C25 H25 107.8 . . ?
N1 C25 H25 107.8 . . ?
C24 C25 H25 107.8 . . ?
C31 C26 C27 119.4(12) . . ?
C31 C26 C25 121.8(13) . . ?
C27 C26 C25 118.8(13) . . ?
C26 C27 C28 119.3(15) . . ?
C26 C27 H27 120.4 . . ?
C28 C27 H27 120.4 . . ?
C29 C28 C27 118(2) . . ?
C29 C28 H28 120.8 . . ?
C27 C28 H28 120.8 . . ?
C28 C29 C30 123(3) . . ?
C28 C29 H29 118.4 . . ?
C30 C29 H29 118.4 . . ?
C29 C30 C31 117(2) . . ?
C29 C30 H30 121.3 . . ?
C31 C30 H30 121.3 . . ?
C26 C31 C30 122.2(16) . . ?
C26 C31 H31 118.9 . . ?
C30 C31 H31 118.9 . . ?

loop_
_geom_bond_atom_site_label_1
_geom_bond_atom_site_label_2
_geom_bond_distance
_geom_bond_site_symmetry_2
_geom_bond_publ_flag
O1 C7 1.21(2) . ?
O2 C14 1.265(9) . ?
O3 C14 1.233(9) . ?
C6 C5 1.3848 . ?
C6 C1 1.3949 . ?
C6 C21 1.51(2) . ?
C1 C2 1.3963 . ?
C1 C7 1.52(2) . ?
C2 C3 1.3968 . ?
C2 C15 1.51(2) . ?
C3 C4 1.3776 . ?
C3 H3 0.9300 . ?
C4 C5 1.3849 . ?
C4 C18 1.577(19) . ?
C5 H5 0.9300 . ?
C7 C8 1.490(19) . ?
C8 C13 1.3777 . ?
C8 C9 1.3818 . ?
C9 C10 1.3730 . ?
C9 H9 0.9300 . ?
C10 C11 1.3822 . ?
C10 H10 0.9300 . ?
C11 C12 1.3734 . ?
C11 C14 1.521(15) . ?
C12 C13 1.3828 . ?
C12 H12 0.9300 . ?
C13 H13 0.9300 . ?
C15 C16 1.49(2) . ?
C15 C17 1.50(2) . ?
C15 H15 0.9800 . ?
C16 H16A 0.9600 . ?
C16 H16B 0.9600 . ?
C16 H16C 0.9600 . ?
C17 H17A 0.9600 . ?
C17 H17B 0.9600 . ?
C17 H17C 0.9600 . ?
C18 C20 1.47(2) . ?
C18 C19 1.52(2) . ?
C18 H18 0.9800 . ?
C19 H19A 0.9600 . ?
C19 H19B 0.9600 . ?
C19 H19C 0.9600 . ?
C20 H20A 0.9600 . ?
C20 H20B 0.9600 . ?
C20 H20C 0.9600 . ?
C21 C22 1.52(2) . ?
C21 C23 1.57(2) . ?
C21 H21 0.9800 . ?
C22 H22A 0.9600 . ?
C22 H22B 0.9600 . ?
C22 H22C 0.9600 . ?
C23 H23A 0.9600 . ?
C23 H23B 0.9600 . ?
C23 H23C 0.9600 . ?
O1D C7D 1.46(2) . ?
O2D C14D 1.265(9) . ?
O3D C14D 1.233(9) . ?
C1D C2D 1.351(19) . ?
C1D C6D 1.403(19) . ?
C1D C7D 1.56(2) . ?
C2D C3D 1.39(2) . ?
C2D C15D 1.53(2) . ?
C3D C4D 1.41(2) . ?
C3D H3D 0.9300 . ?
C4D C5D 1.40(2) . ?
C4D C18D 1.55(2) . ?
C5D C6D 1.389(18) . ?
C5D H5D 0.9300 . ?
C6D C21D 1.52(2) . ?
C7D C22D 1.50(2) . ?
C7D C8D 1.539(19) . ?
C9D C10D 1.377(18) . ?
C9D C8D 1.387(19) . ?
C9D H9D 0.9300 . ?
C8D C13D 1.354(19) . ?
C13D C12D 1.373(18) . ?
C13D H13D 0.9300 . ?
C12D C11D 1.411(19) . ?
C12D H12D 0.9300 . ?
C11D C10D 1.379(19) . ?
C11D C14D 1.472(17) . ?
C10D H10D 0.9300 . ?
C15D C16D 1.48(2) . ?
C15D C17D 1.54(2) . ?
C15D H15D 0.9800 . ?
C16D H16D 0.9600 . ?
C16D H16E 0.9600 . ?
C16D H16F 0.9600 . ?
C17D H17D 0.9600 . ?
C17D H17E 0.9600 . ?
C17D H17F 0.9600 . ?
C18D C20D 1.48(2) . ?
C18D C19D 1.48(2) . ?
C18D H18D 0.9800 . ?
C19D H19D 0.9600 . ?
C19D H19E 0.9600 . ?
C19D H19F 0.9600 . ?
C20D H20D 0.9600 . ?
C20D H20E 0.9600 . ?
C20D H20F 0.9600 . ?
C21D C23D 1.49(2) . ?
C21D C22D 1.55(2) . ?
C21D H21D 0.9800 . ?
C22D H22D 0.9700 . ?
C22D H22E 0.9700 . ?
C23D H23D 0.9600 . ?
C23D H23E 0.9600 . ?
C23D H23F 0.9600 . ?
O1P C7P 1.41(2) . ?
O2P C14P 1.265(9) . ?
O3P C14P 1.233(9) . ?
C6P C1P 1.3892 . ?
C6P C5P 1.3911 . ?
C6P C21P 1.52(2) . ?
C1P C2P 1.3907 . ?
C1P C7P 1.52(2) . ?
C2P C3P 1.3909 . ?
C2P C15P 1.50(2) . ?
C3P C4P 1.3861 . ?
C3P H3P 0.9506 . ?
C4P C5P 1.3902 . ?
C4P C18P 1.52(2) . ?
C5P H5P 0.9502 . ?
C7P C8P 1.53(2) . ?
C7P C15P 1.66(2) . ?
C8P C13P 1.3902 . ?
C8P C9P 1.3908 . ?
C9P C10P 1.3882 . ?
C9P H9P 0.9497 . ?
C10P C11P 1.3908 . ?
C10P H10P 0.9502 . ?
C11P C12P 1.3878 . ?
C11P C14P 1.522(15) . ?
C12P C13P 1.3906 . ?
C12P H12P 0.9500 . ?
C13P H13P 0.9501 . ?
C15P C16P 1.51(2) . ?
C15P C17P 1.54(2) . ?
C16P H16G 0.9600 . ?
C16P H16H 0.9600 . ?
C16P H16I 0.9600 . ?
C17P H17G 0.9600 . ?
C17P H17H 0.9600 . ?
C17P H17I 0.9600 . ?
C18P C19P 1.51(3) . ?
C18P C20P 1.53(3) . ?
C18P H18P 0.9800 . ?
C19P H19G 0.9600 . ?
C19P H19H 0.9600 . ?
C19P H19I 0.9600 . ?
C20P H20G 0.9600 . ?
C20P H20H 0.9600 . ?
C20P H20I 0.9600 . ?
C21P C22P 1.54(3) . ?
C21P C23P 1.54(3) . ?
C21P H21P 0.9800 . ?
C22P H22F 0.9600 . ?
C22P H22G 0.9600 . ?
C22P H22H 0.9600 . ?
C23P H23G 0.9600 . ?
C23P H23H 0.9600 . ?
C23P H23I 0.9600 . ?
O1Z C7Z 1.42(2) . ?
O2Z C14Z 1.265(9) . ?
O3Z C14Z 1.233(9) . ?
C6Z C5Z 1.3894 . ?
C6Z C1Z 1.3921 . ?
C6Z C21Z 1.51(2) . ?
C1Z C2Z 1.3891 . ?
C1Z C7Z 1.52(2) . ?
C2Z C3Z 1.3894 . ?
C2Z C15Z 1.49(2) . ?
C3Z C4Z 1.3886 . ?
C3Z H3Z 0.9504 . ?
C4Z C5Z 1.3901 . ?
C4Z C18Z 1.51(2) . ?
C5Z H5Z 0.9508 . ?
C7Z C8Z 1.54(2) . ?
C7Z C21Z 1.65(2) . ?
C8Z C13Z 1.3906 . ?
C8Z C9Z 1.3920 . ?
C9Z C10Z 1.3876 . ?
C9Z H9Z 0.9485 . ?
C10Z C11Z 1.3920 . ?
C10Z H10Z 0.9502 . ?
C11Z C12Z 1.3869 . ?
C11Z C14Z 1.565(18) . ?
C12Z C13Z 1.3948 . ?
C12Z H12Z 0.9481 . ?
C13Z H13Z 0.9480 . ?
C15Z C17Z 1.47(3) . ?
C15Z C16Z 1.49(3) . ?
C15Z H15Z 0.9800 . ?
C16Z H16J 0.9600 . ?
C16Z H16K 0.9600 . ?
C16Z H16L 0.9600 . ?
C17Z H17J 0.9600 . ?
C17Z H17K 0.9600 . ?
C17Z H17L 0.9600 . ?
C18Z C20Z 1.54(3) . ?
C18Z C19Z 1.54(3) . ?
C18Z H18Z 0.9800 . ?
C19Z H19J 0.9600 . ?
C19Z H19K 0.9600 . ?
C19Z H19L 0.9600 . ?
C20Z H20J 0.9600 . ?
C20Z H20K 0.9600 . ?
C20Z H20L 0.9600 . ?
C21Z C23Z 1.52(2) . ?
C21Z C22Z 1.52(2) . ?
C22Z H22I 0.9600 . ?
C22Z H22J 0.9600 . ?
C22Z H22K 0.9600 . ?
C23Z H23J 0.9600 . ?
C23Z H23K 0.9600 . ?
C23Z H23L 0.9600 . ?
N1 C25 1.499(9) . ?
N1 H1A 0.8900 . ?
N1 H1B 0.8900 . ?
N1 H1C 0.8900 . ?
C24 C25 1.526(12) . ?
C24 H24A 0.9600 . ?
C24 H24B 0.9600 . ?
C24 H24C 0.9600 . ?
C25 C26 1.499(13) . ?
C25 H25 0.9800 . ?
C26 C31 1.346(15) . ?
C26 C27 1.387(16) . ?
C27 C28 1.410(17) . ?
C27 H27 0.9300 . ?
C28 C29 1.35(2) . ?
C28 H28 0.9300 . ?
C29 C30 1.35(2) . ?
C29 H29 0.9300 . ?
C30 C31 1.393(18) . ?
C30 H30 0.9300 . ?
C31 H31 0.9300 . ?

_cod_database_fobs_code 2108812
